data_7243464
loop_
_publ_author_name
'Shilov, Gennady V.'
'Zhilyaeva, Elena I.'
'Aldoshin, Sergey M.'
'Flakina, Alexandra M.'
'Lyubovskii, Rustem B.'
'Pesotskii, Sergei I.'
'Lyubovskaya, Rimma N.'

_publ_section_title
;
 Evolution of crystal structure of dual layered molecular conductor
 (ET)4ZnBr4(C6H4Cl2) with temperature
;
_journal_issue 37
_journal_name_full CrystEngComm
_journal_page_first 6620
_journal_page_last 6625
_journal_paper_doi 10.1039/D1CE00902H
_journal_volume 23
_journal_year 2021
_chemical_formula_sum 'C46 H36 Br4 Cl2 S32 Zn'
_chemical_formula_weight 2070.58
_space_group_crystal_system triclinic
_space_group_IT_number 2
_space_group_name_Hall '-I 1'
_space_group_name_H-M_alt 'I -1'
_atom_sites_solution_hydrogens geom
_audit_creation_method SHELXL-2018/3
_audit_update_record
;
2021-07-06 deposited with the CCDC.	2021-08-31 downloaded from the CCDC.
;
_cell_angle_alpha 91.1767(15)
_cell_angle_beta 90.4551(15)
_cell_angle_gamma 90.1829(15)
_cell_formula_units_Z 4
_cell_length_a 9.38534(17)
_cell_length_b 9.99249(19)
_cell_length_c 74.2113(14)
_cell_measurement_reflns_used 11060
_cell_measurement_temperature 280(1)
_cell_measurement_theta_max 29.2985
_cell_measurement_theta_min 2.8248
_cell_volume 6958.0(2)
_computing_cell_refinement 'CrysAlisPro 1.171.36.20 (Agilent Technologies, 2012)'
_computing_data_collection 'CrysAlisPro 1.171.36.20 (Agilent Technologies, 2012)'
_computing_data_reduction 'CrysAlisPro 1.171.36.20 (Agilent Technologies, 2012)'
_computing_structure_refinement 'SHELXL-2018/3 (Sheldrick, 2018)'
_computing_structure_solution 'SHELXS-97 (Sheldrick, 1990)'
_diffrn_ambient_temperature 280(1)
_diffrn_detector_area_resol_mean 16.2060
_diffrn_measured_fraction_theta_full 0.998
_diffrn_measured_fraction_theta_max 0.998
_diffrn_measurement_device_type 'Xcalibur, Eos'
_diffrn_measurement_method '\w scans'
_diffrn_radiation_monochromator graphite
_diffrn_radiation_source 'Enhance (Mo) X-ray Source'
_diffrn_radiation_type 'Mo K\a'
_diffrn_radiation_wavelength 0.7107
_diffrn_reflns_av_R_equivalents 0.0442
_diffrn_reflns_av_unetI/netI 0.1038
_diffrn_reflns_Laue_measured_fraction_full 0.998
_diffrn_reflns_Laue_measured_fraction_max 0.998
_diffrn_reflns_limit_h_max 11
_diffrn_reflns_limit_h_min -11
_diffrn_reflns_limit_k_max 12
_diffrn_reflns_limit_k_min -11
_diffrn_reflns_limit_l_max 92
_diffrn_reflns_limit_l_min -91
_diffrn_reflns_number 26689
_diffrn_reflns_point_group_measured_fraction_full 0.998
_diffrn_reflns_point_group_measured_fraction_max 0.998
_diffrn_reflns_theta_full 25.242
_diffrn_reflns_theta_max 26.300
_diffrn_reflns_theta_min 2.830
_exptl_absorpt_coefficient_mu 3.725
_exptl_absorpt_correction_T_max 1.00000
_exptl_absorpt_correction_T_min 0.85565
_exptl_absorpt_correction_type multi-scan
_exptl_absorpt_process_details
;
CrysAlisPro, Agilent Technologies,
Version 1.171.35.19 (release 27-10-2011 CrysAlis171 .NET)
(compiled Oct 27 2011,15:02:11)
Empirical absorption correction using spherical harmonics,
 implemented in SCALE3 ABSPACK scaling algorithm.
;
_exptl_crystal_density_diffrn 1.977
_exptl_crystal_description plate
_exptl_crystal_F_000 4112
_exptl_crystal_size_max 0.30
_exptl_crystal_size_mid 0.20
_exptl_crystal_size_min 0.07
_refine_diff_density_max 0.838
_refine_diff_density_min -0.665
_refine_diff_density_rms 0.120
_refine_ls_extinction_method none
_refine_ls_goodness_of_fit_ref 0.991
_refine_ls_hydrogen_treatment constr
_refine_ls_matrix_type full
_refine_ls_number_parameters 766
_refine_ls_number_reflns 14093
_refine_ls_number_restraints 0
_refine_ls_restrained_S_all 0.991
_refine_ls_R_factor_all 0.0988
_refine_ls_R_factor_gt 0.0593
_refine_ls_shift/su_max 0.001
_refine_ls_shift/su_mean 0.000
_refine_ls_structure_factor_coef Fsqd
_refine_ls_weighting_details 'w=1/[\s^2^(Fo^2^)+(0.0317P)^2^] where P=(Fo^2^+2Fc^2^)/3'
_refine_ls_weighting_scheme calc
_refine_ls_wR_factor_gt 0.1022
_refine_ls_wR_factor_ref 0.1221
_reflns_Friedel_coverage 0.000
_reflns_number_gt 8800
_reflns_number_total 14093
_reflns_threshold_expression 'I > 2\s(I)'
_cod_data_source_file d1ce00902h2.cif
_cod_data_source_block shelx_CCDC3
_cod_depositor_comments 'Adding full bibliography for 7243461--7243466.cif.'
_cod_database_code 7243464
_shelx_shelxl_version_number 2018/3
_shelx_space_group_comment
;
The symmetry employed for this shelxl refinement is uniquely defined
by the following loop, which should always be used as a source of
symmetry information in preference to the above space-group names.
They are only intended as comments.
;

loop_
_space_group_symop_operation_xyz
'x, y, z'
'x+1/2, y+1/2, z+1/2'
'-x, -y, -z'
'-x+1/2, -y+1/2, -z+1/2'

loop_
_atom_site_label
_atom_site_type_symbol
_atom_site_fract_x
_atom_site_fract_y
_atom_site_fract_z
_atom_site_U_iso_or_equiv
_atom_site_adp_type
_atom_site_occupancy
_atom_site_site_symmetry_order
_atom_site_calc_flag
_atom_site_refinement_flags_posn
_atom_site_refinement_flags_adp
_atom_site_refinement_flags_occupancy
_atom_site_disorder_assembly
_atom_site_disorder_group
Br1 Br 0.19657(7) 0.75521(7) 0.10526(2) 0.0490(2) Uani 1 1 d . . . . .
Br2 Br -0.21863(7) 0.73657(8) 0.10564(2) 0.0538(2) Uani 1 1 d . . . . .
Br3 Br 0.00501(7) 0.56874(7) 0.14487(2) 0.0494(2) Uani 1 1 d . . . . .
Br4 Br -0.02058(8) 0.96185(7) 0.14254(2) 0.0553(2) Uani 1 1 d . . . . .
Zn5 Zn -0.00979(7) 0.75518(7) 0.12469(2) 0.03272(18) Uani 1 1 d . . . . .
S30 S -0.39809(17) 0.60506(15) 0.20739(2) 0.0367(4) Uani 1 1 d . . . . .
S27 S -0.57734(17) 0.84431(15) 0.20789(2) 0.0394(4) Uani 1 1 d . . . . .
S3 S 0.11841(16) 0.36009(15) 0.04241(2) 0.0362(4) Uani 1 1 d . . . . .
S24 S -0.15260(18) 0.35996(17) 0.22807(2) 0.0437(4) Uani 1 1 d . . . . .
S28 S -0.60840(19) 0.86023(16) 0.16855(2) 0.0462(4) Uani 1 1 d . . . . .
S14 S -0.36053(15) -0.09822(16) 0.06153(2) 0.0352(4) Uani 1 1 d . . . . .
S31 S -0.39627(18) 0.61161(16) 0.25150(2) 0.0409(4) Uani 1 1 d . . . . .
S26 S -0.57450(19) 0.85147(16) 0.25081(2) 0.0442(4) Uani 1 1 d . . . . .
S9 S -0.37918(16) 0.40912(15) 0.02173(2) 0.0365(4) Uani 1 1 d . . . . .
S18 S 0.32582(18) 0.37718(16) 0.22851(2) 0.0440(4) Uani 1 1 d . . . . .
S21 S -0.35623(18) 0.13530(17) 0.22840(2) 0.0451(4) Uani 1 1 d . . . . .
S2 S 0.11990(17) 0.34452(15) -0.00097(2) 0.0385(4) Uani 1 1 d . . . . .
S16 S -0.61676(17) 0.10351(15) 0.02132(2) 0.0368(4) Uani 1 1 d . . . . .
S6 S -0.11571(16) 0.16494(15) 0.04288(2) 0.0357(4) Uani 1 1 d . . . . .
S23 S -0.13964(18) 0.37610(16) 0.18870(2) 0.0412(4) Uani 1 1 d . . . . .
S7 S -0.12142(17) 0.15546(15) -0.00063(2) 0.0384(4) Uani 1 1 d . . . . .
S12 S -0.61700(16) 0.59913(15) 0.02173(2) 0.0355(4) Uani 1 1 d . . . . .
S10 S -0.34586(16) 0.40449(17) 0.06105(2) 0.0404(4) Uani 1 1 d . . . . .
S15 S -0.64664(17) 0.12704(17) 0.06057(2) 0.0418(4) Uani 1 1 d . . . . .
S4 S 0.14117(17) 0.39430(17) 0.08176(2) 0.0422(4) Uani 1 1 d . . . . .
S20 S 0.14773(18) 0.09767(15) 0.18859(2) 0.0427(4) Uani 1 1 d . . . . .
S22 S -0.3738(2) 0.10140(16) 0.18902(2) 0.0485(5) Uani 1 1 d . . . . .
S19 S 0.16910(18) 0.12223(16) 0.22798(2) 0.0434(4) Uani 1 1 d . . . . .
S8 S -0.14667(17) 0.12722(16) -0.03988(2) 0.0418(4) Uani 1 1 d . . . . .
S32 S -0.37672(19) 0.60090(17) 0.29087(2) 0.0485(5) Uani 1 1 d . . . . .
S11 S -0.63487(15) 0.62686(16) 0.06103(2) 0.0350(4) Uani 1 1 d . . . . .
S13 S -0.38089(16) -0.08839(15) 0.02207(2) 0.0362(4) Uani 1 1 d . . . . .
S25 S -0.5930(2) 0.88658(16) 0.28981(2) 0.0502(5) Uani 1 1 d . . . . .
S29 S -0.37768(19) 0.58451(16) 0.16782(2) 0.0453(4) Uani 1 1 d . . . . .
S5 S -0.12796(17) 0.14874(17) 0.08237(2) 0.0442(4) Uani 1 1 d . . . . .
S1 S 0.14489(17) 0.34794(16) -0.04022(2) 0.0400(4) Uani 1 1 d . . . . .
S17 S 0.33390(19) 0.40336(15) 0.18923(2) 0.0451(5) Uani 1 1 d . . . . .
C9 C -0.0556(6) 0.2000(5) -0.02160(8) 0.0299(14) Uani 1 1 d . . . . .
C39 C -0.4488(6) 0.6723(5) 0.18642(8) 0.0306(14) Uani 1 1 d . . . . .
C35 C -0.4862(6) 0.7246(6) 0.22026(8) 0.0319(14) Uani 1 1 d . . . . .
C13 C -0.5143(6) 0.5886(6) 0.07900(8) 0.0389(16) Uani 1 1 d . . . . .
H13A H -0.432447 0.647808 0.078328 0.047 Uiso 1 1 calc R U . . .
H13B H -0.561177 0.607583 0.090366 0.047 Uiso 1 1 calc R U . . .
C20 C -0.5537(6) 0.0553(5) 0.04251(8) 0.0299(14) Uani 1 1 d . . . . .
C17 C -0.4482(5) -0.0326(5) 0.04282(8) 0.0252(13) Uani 1 1 d . . . . .
C27 C -0.3027(7) 0.1931(6) 0.20764(8) 0.0367(15) Uani 1 1 d . . . . .
C32 C -0.5673(7) 0.7717(6) 0.30799(8) 0.0428(17) Uani 1 1 d . . . . .
H32A H -0.587297 0.818242 0.319286 0.051 Uiso 1 1 calc R U . . .
H32B H -0.636044 0.699399 0.306604 0.051 Uiso 1 1 calc R U . . .
C21 C 0.2358(7) 0.3252(6) 0.17110(8) 0.0500(19) Uani 1 1 d . . . . .
H21A H 0.137370 0.354090 0.171815 0.060 Uiso 1 1 calc R U . . .
H21B H 0.273632 0.356350 0.159806 0.060 Uiso 1 1 calc R U . . .
C22 C 0.2780(6) 0.3090(5) 0.20752(9) 0.0351(15) Uani 1 1 d . . . . .
C25 C 0.2387(8) 0.1789(6) 0.17083(9) 0.053(2) Uani 1 1 d . . . . .
H25A H 0.337530 0.150780 0.171095 0.064 Uiso 1 1 calc R U . . .
H25B H 0.198002 0.147299 0.159463 0.064 Uiso 1 1 calc R U . . .
C26 C -0.2512(6) 0.2482(6) 0.24090(8) 0.0359(15) Uani 1 1 d . . . . .
C4 C 0.0003(6) 0.2538(5) 0.01188(9) 0.0341(15) Uani 1 1 d . . . . .
C5 C 0.0564(6) 0.3139(5) 0.06333(8) 0.0313(14) Uani 1 1 d . . . . .
C40 C -0.4431(6) 0.6846(6) 0.27232(8) 0.0330(14) Uani 1 1 d . . . . .
C28 C -0.3353(7) 0.2124(7) 0.17079(10) 0.059(2) Uani 1 1 d . . . . .
H28A H -0.355105 0.165145 0.159487 0.071 Uiso 1 1 calc R U . . .
H28B H -0.400021 0.287726 0.171566 0.071 Uiso 1 1 calc R U . . .
C12 C -0.4394(6) 0.4666(5) 0.04268(8) 0.0294(14) Uani 1 1 d . . . . .
C33 C -0.5259(6) 0.7932(6) 0.27182(8) 0.0335(15) Uani 1 1 d . . . . .
C14 C -0.4630(6) 0.4490(6) 0.07904(8) 0.0429(16) Uani 1 1 d . . . . .
H14A H -0.544944 0.389559 0.078488 0.052 Uiso 1 1 calc R U . . .
H14B H -0.414081 0.434030 0.090382 0.052 Uiso 1 1 calc R U . . .
C2 C 0.0544(6) 0.2869(5) -0.02193(8) 0.0306(14) Uani 1 1 d . . . . .
C3 C 0.0003(6) 0.2591(5) 0.02991(9) 0.0333(15) Uani 1 1 d . . . . .
C6 C 0.0204(6) 0.3544(6) 0.09923(8) 0.0443(18) Uani 1 1 d . . . . .
H6A H 0.060263 0.384898 0.110694 0.053 Uiso 1 1 calc R U . . .
H6B H -0.068111 0.402183 0.097316 0.053 Uiso 1 1 calc R U . . .
C34 C -0.4841(6) 0.7292(5) 0.23846(8) 0.0317(14) Uani 1 1 d . . . . .
C15 C -0.5483(6) 0.5539(5) 0.04281(8) 0.0280(14) Uani 1 1 d . . . . .
C18 C -0.4779(7) -0.0474(6) 0.07931(9) 0.0544(19) Uani 1 1 d . . . . .
H18A H -0.560839 -0.105584 0.078909 0.065 Uiso 1 1 calc R U . . .
H18B H -0.429692 -0.061107 0.090729 0.065 Uiso 1 1 calc R U . . .
C30 C -0.2080(6) 0.2945(5) 0.20732(8) 0.0319(14) Uani 1 1 d . . . . .
C38 C -0.4283(7) 0.6942(6) 0.14999(8) 0.0411(16) Uani 1 1 d . . . . .
H38A H -0.367923 0.773163 0.150528 0.049 Uiso 1 1 calc R U . . .
H38B H -0.412416 0.649019 0.138486 0.049 Uiso 1 1 calc R U . . .
C8 C -0.0477(6) 0.2204(5) 0.06374(8) 0.0319(14) Uani 1 1 d . . . . .
C31 C -0.4233(6) 0.7133(6) 0.30913(9) 0.0448(17) Uani 1 1 d . . . . .
H31A H -0.415389 0.665439 0.320334 0.054 Uiso 1 1 calc R U . . .
H31B H -0.354253 0.785773 0.309639 0.054 Uiso 1 1 calc R U . . .
C37 C -0.5823(6) 0.7369(5) 0.15102(8) 0.0379(16) Uani 1 1 d . . . . .
H37A H -0.641559 0.659424 0.153276 0.045 Uiso 1 1 calc R U . . .
H37B H -0.611473 0.773394 0.139561 0.045 Uiso 1 1 calc R U . . .
C11 C -0.4999(6) 0.5023(5) 0.00903(7) 0.0282(13) Uani 1 1 d . . . . .
C24 C 0.2053(6) 0.1925(5) 0.20723(8) 0.0319(14) Uani 1 1 d . . . . .
C16 C -0.4993(6) 0.0037(5) 0.00894(7) 0.0292(14) Uani 1 1 d . . . . .
C23 C 0.2487(7) 0.2500(6) 0.24089(7) 0.0354(15) Uani 1 1 d . . . . .
C10 C -0.0303(6) 0.1626(5) -0.05800(8) 0.0367(15) Uani 1 1 d . . . . .
H10A H 0.050397 0.102509 -0.057401 0.044 Uiso 1 1 calc R U . . .
H10B H -0.080357 0.143441 -0.069252 0.044 Uiso 1 1 calc R U . . .
C7 C -0.0114(6) 0.2059(6) 0.10011(8) 0.0474(18) Uani 1 1 d . . . . .
H7A H -0.054607 0.187248 0.111619 0.057 Uiso 1 1 calc R U . . .
H7B H 0.077373 0.156704 0.099404 0.057 Uiso 1 1 calc R U . . .
C36 C -0.5322(6) 0.7786(5) 0.18670(8) 0.0286(14) Uani 1 1 d . . . . .
C29 C -0.1890(7) 0.2643(7) 0.17028(9) 0.0514(19) Uani 1 1 d . . . . .
H29A H -0.176502 0.311110 0.159072 0.062 Uiso 1 1 calc R U . . .
H29B H -0.123903 0.189093 0.170171 0.062 Uiso 1 1 calc R U . . .
C1 C 0.0251(6) 0.3048(5) -0.05836(8) 0.0352(15) Uani 1 1 d . . . . .
H1A H -0.055283 0.365582 -0.057957 0.042 Uiso 1 1 calc R U . . .
H1B H 0.073639 0.317896 -0.069681 0.042 Uiso 1 1 calc R U . . .
C19 C -0.5265(7) 0.0910(7) 0.07888(9) 0.056(2) Uani 1 1 d . . . . .
H19A H -0.443886 0.149120 0.078078 0.068 Uiso 1 1 calc R U . . .
H19B H -0.573617 0.112291 0.090160 0.068 Uiso 1 1 calc R U . . .
Cl2 Cl -0.30015(17) 0.38142(17) 0.12496(3) 0.0506(5) Uani 1 1 d . . . . .
Cl1 Cl -0.62997(17) 0.44699(15) 0.12374(2) 0.0490(5) Uani 1 1 d . . . . .
C41 C -0.5698(6) 0.2847(6) 0.12471(8) 0.0361(15) Uani 1 1 d . . . . .
C42 C -0.6704(7) 0.1811(6) 0.12541(9) 0.0443(18) Uani 1 1 d . . . . .
H42A H -0.767242 0.200303 0.125693 0.053 Uiso 1 1 calc R U . . .
C43 C -0.6248(8) 0.0527(7) 0.12568(10) 0.054(2) Uani 1 1 d . . . . .
H43A H -0.691262 -0.016407 0.126058 0.065 Uiso 1 1 calc R U . . .
C44 C -0.4798(8) 0.0221(6) 0.12541(9) 0.0504(19) Uani 1 1 d . . . . .
H44A H -0.450286 -0.066605 0.125673 0.060 Uiso 1 1 calc R U . . .
C45 C -0.3819(7) 0.1222(7) 0.12476(8) 0.0449(17) Uani 1 1 d . . . . .
H45A H -0.285323 0.102030 0.124366 0.054 Uiso 1 1 calc R U . . .
C46 C -0.4263(6) 0.2551(6) 0.12470(8) 0.0367(15) Uani 1 1 d . . . . .

loop_
_atom_site_aniso_label
_atom_site_aniso_U_11
_atom_site_aniso_U_22
_atom_site_aniso_U_33
_atom_site_aniso_U_23
_atom_site_aniso_U_13
_atom_site_aniso_U_12
Br1 0.0415(4) 0.0682(5) 0.0371(5) -0.0070(3) 0.0088(3) -0.0023(3)
Br2 0.0393(4) 0.0826(5) 0.0391(5) 0.0006(4) -0.0115(3) -0.0006(4)
Br3 0.0619(5) 0.0468(4) 0.0396(5) 0.0075(3) -0.0012(4) 0.0013(3)
Br4 0.0730(5) 0.0449(4) 0.0475(5) -0.0154(3) -0.0003(4) 0.0021(4)
Zn5 0.0320(4) 0.0388(4) 0.0271(4) -0.0033(3) -0.0020(3) 0.0001(3)
S30 0.0481(9) 0.0410(9) 0.0211(9) 0.0030(7) 0.0010(8) 0.0071(8)
S27 0.0514(10) 0.0439(9) 0.0228(10) -0.0030(7) -0.0025(8) 0.0093(8)
S3 0.0431(9) 0.0397(9) 0.0258(10) -0.0014(7) 0.0025(8) -0.0025(7)
S24 0.0552(11) 0.0521(10) 0.0236(10) -0.0044(8) -0.0033(8) -0.0023(9)
S28 0.0701(12) 0.0430(10) 0.0255(10) -0.0014(7) -0.0049(9) 0.0140(9)
S14 0.0326(8) 0.0485(9) 0.0245(9) 0.0014(7) -0.0004(7) 0.0088(7)
S31 0.0523(10) 0.0459(10) 0.0245(10) -0.0006(7) 0.0036(8) 0.0103(8)
S26 0.0632(11) 0.0468(10) 0.0229(10) 0.0022(7) -0.0004(9) 0.0157(9)
S9 0.0424(9) 0.0442(9) 0.0228(9) -0.0019(7) -0.0013(8) 0.0074(7)
S18 0.0630(11) 0.0433(10) 0.0257(10) 0.0004(7) -0.0024(9) -0.0052(9)
S21 0.0611(11) 0.0519(11) 0.0222(10) -0.0003(8) 0.0012(9) -0.0044(9)
S2 0.0488(10) 0.0451(10) 0.0214(9) -0.0033(7) -0.0007(8) -0.0087(8)
S16 0.0464(9) 0.0429(9) 0.0213(9) 0.0008(7) -0.0011(8) 0.0076(8)
S6 0.0432(9) 0.0406(9) 0.0233(9) -0.0002(7) -0.0003(7) -0.0026(7)
S23 0.0572(11) 0.0441(10) 0.0224(10) 0.0005(7) -0.0006(8) 0.0042(8)
S7 0.0486(10) 0.0448(10) 0.0218(9) 0.0024(7) -0.0003(8) -0.0074(8)
S12 0.0407(9) 0.0442(9) 0.0215(9) 0.0007(7) -0.0042(7) 0.0048(7)
S10 0.0384(9) 0.0594(11) 0.0239(10) 0.0082(8) 0.0015(8) 0.0163(8)
S15 0.0429(9) 0.0562(11) 0.0259(10) -0.0094(8) -0.0010(8) 0.0152(8)
S4 0.0414(9) 0.0608(11) 0.0240(10) -0.0068(8) 0.0018(8) -0.0148(8)
S20 0.0650(11) 0.0387(9) 0.0243(10) -0.0016(7) 0.0032(9) -0.0079(9)
S22 0.0744(13) 0.0456(10) 0.0250(10) -0.0016(8) -0.0127(9) -0.0071(9)
S19 0.0624(11) 0.0413(9) 0.0267(10) 0.0037(7) 0.0026(9) -0.0032(8)
S8 0.0409(9) 0.0561(11) 0.0283(10) -0.0024(8) -0.0033(8) -0.0135(8)
S32 0.0663(12) 0.0538(11) 0.0257(10) 0.0067(8) 0.0028(9) 0.0199(9)
S11 0.0313(8) 0.0490(10) 0.0246(9) -0.0012(7) -0.0003(7) 0.0050(7)
S13 0.0432(9) 0.0438(9) 0.0217(9) -0.0021(7) 0.0041(8) 0.0069(8)
S25 0.0805(13) 0.0443(10) 0.0258(11) -0.0032(8) 0.0055(10) 0.0171(9)
S29 0.0657(12) 0.0460(10) 0.0243(10) 0.0017(7) 0.0073(9) 0.0166(9)
S5 0.0440(10) 0.0631(11) 0.0254(10) 0.0041(8) -0.0012(8) -0.0154(9)
S1 0.0396(9) 0.0572(11) 0.0232(9) 0.0009(7) 0.0047(8) -0.0128(8)
S17 0.0720(12) 0.0365(9) 0.0267(10) -0.0003(7) 0.0098(9) -0.0111(9)
C9 0.034(3) 0.032(3) 0.024(4) -0.001(3) -0.001(3) 0.002(3)
C39 0.036(3) 0.033(3) 0.023(4) 0.007(3) 0.002(3) 0.002(3)
C35 0.032(3) 0.041(4) 0.022(4) -0.003(3) 0.001(3) -0.003(3)
C13 0.044(4) 0.045(4) 0.028(4) -0.008(3) -0.010(3) 0.008(3)
C20 0.032(3) 0.036(3) 0.022(4) -0.004(3) 0.000(3) -0.002(3)
C17 0.020(3) 0.027(3) 0.029(4) 0.000(2) -0.001(3) 0.004(2)
C27 0.058(4) 0.036(3) 0.016(4) -0.001(3) 0.001(3) 0.000(3)
C32 0.059(4) 0.054(4) 0.015(4) -0.001(3) -0.001(3) -0.004(4)
C21 0.080(5) 0.056(4) 0.015(4) 0.014(3) -0.002(4) -0.006(4)
C22 0.041(4) 0.032(3) 0.032(4) 0.000(3) 0.007(3) 0.003(3)
C25 0.078(5) 0.060(5) 0.022(4) -0.008(3) 0.013(4) -0.019(4)
C26 0.044(3) 0.038(3) 0.025(4) -0.008(3) -0.001(3) 0.010(3)
C4 0.040(3) 0.032(3) 0.030(4) 0.000(3) 0.000(3) 0.000(3)
C5 0.034(3) 0.042(4) 0.018(3) -0.002(3) 0.003(3) 0.005(3)
C40 0.033(3) 0.046(4) 0.020(4) -0.001(3) 0.003(3) 0.000(3)
C28 0.074(5) 0.071(5) 0.032(5) 0.006(4) -0.002(4) -0.011(4)
C12 0.028(3) 0.035(3) 0.026(4) 0.001(3) -0.005(3) 0.003(3)
C33 0.044(4) 0.035(3) 0.022(4) 0.007(3) 0.002(3) -0.005(3)
C14 0.049(4) 0.058(4) 0.023(4) 0.005(3) 0.001(3) 0.012(3)
C2 0.034(3) 0.033(3) 0.025(4) -0.001(3) -0.004(3) 0.004(3)
C3 0.032(3) 0.034(3) 0.034(4) 0.003(3) -0.003(3) 0.003(3)
C6 0.042(4) 0.081(5) 0.009(3) -0.011(3) 0.004(3) -0.007(4)
C34 0.034(3) 0.036(3) 0.025(4) -0.005(3) 0.000(3) 0.000(3)
C15 0.029(3) 0.031(3) 0.024(4) -0.002(3) 0.001(3) -0.005(3)
C18 0.076(5) 0.054(4) 0.033(5) 0.001(3) 0.013(4) 0.021(4)
C30 0.042(3) 0.036(3) 0.018(4) -0.001(3) 0.002(3) 0.012(3)
C38 0.062(4) 0.043(4) 0.018(4) -0.001(3) 0.000(3) -0.005(3)
C8 0.029(3) 0.039(3) 0.028(4) 0.004(3) 0.005(3) 0.005(3)
C31 0.045(4) 0.058(4) 0.032(4) 0.002(3) -0.002(3) -0.009(3)
C37 0.057(4) 0.038(4) 0.018(4) 0.001(3) -0.014(3) 0.002(3)
C11 0.036(3) 0.031(3) 0.017(3) 0.001(3) -0.005(3) 0.001(3)
C24 0.036(3) 0.037(3) 0.023(4) 0.004(3) 0.002(3) 0.014(3)
C16 0.039(3) 0.035(3) 0.014(3) 0.007(3) 0.004(3) -0.001(3)
C23 0.047(4) 0.041(3) 0.019(4) 0.005(3) -0.009(3) 0.011(3)
C10 0.047(4) 0.046(4) 0.017(4) -0.004(3) -0.002(3) -0.003(3)
C7 0.044(4) 0.079(5) 0.019(4) 0.013(3) 0.000(3) -0.015(4)
C36 0.044(4) 0.027(3) 0.014(3) -0.001(2) 0.008(3) -0.004(3)
C29 0.071(5) 0.068(5) 0.015(4) -0.007(3) 0.008(4) -0.008(4)
C1 0.049(4) 0.046(4) 0.012(3) 0.006(3) 0.001(3) 0.004(3)
C19 0.064(5) 0.080(5) 0.025(4) -0.003(4) 0.003(4) 0.026(4)
Cl2 0.0423(9) 0.0612(11) 0.0479(12) -0.0021(9) 0.0030(9) -0.0131(9)
Cl1 0.0550(10) 0.0422(9) 0.0495(12) -0.0052(8) 0.0014(9) 0.0070(8)
C41 0.048(4) 0.037(3) 0.024(4) -0.002(3) 0.001(3) -0.003(3)
C42 0.041(4) 0.057(4) 0.035(4) -0.004(3) -0.003(3) -0.012(3)
C43 0.076(5) 0.041(4) 0.045(5) 0.005(3) 0.001(4) -0.019(4)
C44 0.084(5) 0.035(4) 0.032(4) 0.009(3) 0.004(4) 0.024(4)
C45 0.051(4) 0.060(5) 0.024(4) 0.006(3) -0.003(3) -0.006(4)
C46 0.040(4) 0.052(4) 0.017(4) 0.003(3) -0.001(3) 0.000(3)

loop_
_atom_type_symbol
_atom_type_description
_atom_type_scat_dispersion_real
_atom_type_scat_dispersion_imag
_atom_type_scat_source
C C 0.0033 0.0016 'International Tables Vol C Tables 4.2.6.8 and 6.1.1.4'
H H 0.0000 0.0000 'International Tables Vol C Tables 4.2.6.8 and 6.1.1.4'
S S 0.1246 0.1234 'International Tables Vol C Tables 4.2.6.8 and 6.1.1.4'
Cl Cl 0.1484 0.1585 'International Tables Vol C Tables 4.2.6.8 and 6.1.1.4'
Zn Zn 0.2839 1.4301 'International Tables Vol C Tables 4.2.6.8 and 6.1.1.4'
Br Br -0.2901 2.4595 'International Tables Vol C Tables 4.2.6.8 and 6.1.1.4'

loop_
_geom_angle_atom_site_label_1
_geom_angle_atom_site_label_2
_geom_angle_atom_site_label_3
_geom_angle
_geom_angle_site_symmetry_1
_geom_angle_site_symmetry_3
_geom_angle_publ_flag
Br2 Zn5 Br3 110.88(3) . . ?
Br2 Zn5 Br1 107.53(4) . . ?
Br3 Zn5 Br1 109.50(4) . . ?
Br2 Zn5 Br4 109.52(4) . . ?
Br3 Zn5 Br4 108.77(4) . . ?
Br1 Zn5 Br4 110.64(3) . . ?
C35 S30 C39 95.0(3) . . ?
C35 S27 C36 95.9(3) . . ?
C5 S3 C3 95.7(3) . . ?
C30 S24 C26 95.4(3) . . ?
C36 S28 C37 100.2(3) . . ?
C17 S14 C18 101.0(3) . . ?
C34 S31 C40 95.4(3) . . ?
C33 S26 C34 95.8(3) . . ?
C12 S9 C11 95.5(3) . . ?
C23 S18 C22 95.3(3) . . ?
C27 S21 C26 94.8(3) . . ?
C4 S2 C2 95.7(3) . . ?
C16 S16 C20 95.5(3) . . ?
C3 S6 C8 95.7(3) . . ?
C30 S23 C29 102.4(3) . . ?
C9 S7 C4 95.1(3) . . ?
C11 S12 C15 95.9(3) . . ?
C12 S10 C14 100.8(3) . . ?
C20 S15 C19 100.3(3) . . ?
C5 S4 C6 100.1(3) . . ?
C24 S20 C25 101.1(3) . . ?
C27 S22 C28 101.2(3) . . ?
C23 S19 C24 95.6(3) . . ?
C9 S8 C10 101.7(3) . . ?
C40 S32 C31 101.8(3) . . ?
C15 S11 C13 100.9(3) . . ?
C16 S13 C17 95.4(3) . . ?
C33 S25 C32 100.8(3) . . ?
C39 S29 C38 100.1(3) . . ?
C8 S5 C7 100.9(3) . . ?
C2 S1 C1 101.5(3) . . ?
C22 S17 C21 101.2(3) . . ?
C2 C9 S8 127.9(5) . . ?
C2 C9 S7 117.9(5) . . ?
S8 C9 S7 114.2(3) . . ?
C36 C39 S29 129.1(5) . . ?
C36 C39 S30 117.6(5) . . ?
S29 C39 S30 113.3(3) . . ?
C34 C35 S30 123.9(5) . . ?
C34 C35 S27 121.3(5) . . ?
S30 C35 S27 114.8(4) . . ?
C14 C13 S11 115.1(4) . . ?
C17 C20 S16 117.2(5) . . ?
C17 C20 S15 128.9(5) . . ?
S16 C20 S15 113.8(3) . . ?
C20 C17 S14 128.4(5) . . ?
C20 C17 S13 117.4(5) . . ?
S14 C17 S13 114.1(3) . . ?
C30 C27 S21 118.4(5) . . ?
C30 C27 S22 127.4(5) . . ?
S21 C27 S22 114.1(3) . . ?
C31 C32 S25 114.8(5) . . ?
C25 C21 S17 114.8(5) . . ?
C24 C22 S18 117.5(5) . . ?
C24 C22 S17 128.3(5) . . ?
S18 C22 S17 114.2(3) . . ?
C21 C25 S20 116.7(5) . . ?
C26 C26 S21 122.7(7) 4_455 . ?
C26 C26 S24 122.3(6) 4_455 . ?
S21 C26 S24 114.9(3) . . ?
C3 C4 S2 122.8(4) . . ?
C3 C4 S7 122.4(5) . . ?
S2 C4 S7 114.8(4) . . ?
C8 C5 S3 117.7(4) . . ?
C8 C5 S4 127.5(5) . . ?
S3 C5 S4 114.8(3) . . ?
C33 C40 S32 129.2(5) . . ?
C33 C40 S31 116.7(5) . . ?
S32 C40 S31 114.1(4) . . ?
C29 C28 S22 115.7(5) . . ?
C15 C12 S10 128.0(5) . . ?
C15 C12 S9 117.4(5) . . ?
S10 C12 S9 114.6(3) . . ?
C40 C33 S26 117.6(5) . . ?
C40 C33 S25 128.2(5) . . ?
S26 C33 S25 114.3(4) . . ?
C13 C14 S10 115.0(4) . . ?
C9 C2 S1 129.2(5) . . ?
C9 C2 S2 116.5(5) . . ?
S1 C2 S2 114.4(3) . . ?
C4 C3 S3 122.5(5) . . ?
C4 C3 S6 123.0(4) . . ?
S3 C3 S6 114.4(4) . . ?
C7 C6 S4 113.0(4) . . ?
C35 C34 S31 123.3(5) . . ?
C35 C34 S26 122.2(5) . . ?
S31 C34 S26 114.5(4) . . ?
C12 C15 S11 129.1(5) . . ?
C12 C15 S12 116.5(4) . . ?
S11 C15 S12 114.3(3) . . ?
C19 C18 S14 115.8(5) . . ?
C27 C30 S24 116.5(5) . . ?
C27 C30 S23 128.6(5) . . ?
S24 C30 S23 114.9(3) . . ?
C37 C38 S29 112.8(4) . . ?
C5 C8 S5 128.9(5) . . ?
C5 C8 S6 116.3(5) . . ?
S5 C8 S6 114.7(3) . . ?
C32 C31 S32 115.3(4) . . ?
C38 C37 S28 111.4(4) . . ?
C11 C11 S12 123.6(6) 3_465 . ?
C11 C11 S9 121.8(6) 3_465 . ?
S12 C11 S9 114.6(3) . . ?
C22 C24 S20 128.3(5) . . ?
C22 C24 S19 116.8(5) . . ?
S20 C24 S19 114.8(3) . . ?
C16 C16 S16 123.0(6) 3_455 . ?
C16 C16 S13 122.6(6) 3_455 . ?
S16 C16 S13 114.3(3) . . ?
C23 C23 S18 122.5(6) 4 . ?
C23 C23 S19 122.6(6) 4 . ?
S18 C23 S19 114.8(3) . . ?
C1 C10 S8 115.2(4) . . ?
C6 C7 S5 112.6(4) . . ?
C39 C36 S28 128.3(4) . . ?
C39 C36 S27 116.7(5) . . ?
S28 C36 S27 114.9(3) . . ?
C28 C29 S23 115.3(5) . . ?
C10 C1 S1 114.2(4) . . ?
C18 C19 S15 114.6(5) . . ?
C46 C41 C42 119.9(6) . . ?
C46 C41 Cl1 121.7(5) . . ?
C42 C41 Cl1 118.5(5) . . ?
C43 C42 C41 119.2(6) . . ?
C42 C43 C44 121.2(6) . . ?
C45 C44 C43 119.8(6) . . ?
C44 C45 C46 120.0(6) . . ?
C41 C46 C45 119.9(6) . . ?
C41 C46 Cl2 120.7(5) . . ?
C45 C46 Cl2 119.4(5) . . ?

loop_
_geom_bond_atom_site_label_1
_geom_bond_atom_site_label_2
_geom_bond_distance
_geom_bond_site_symmetry_2
_geom_bond_publ_flag
Br1 Zn5 2.4239(9) . ?
Br2 Zn5 2.4123(9) . ?
Br3 Zn5 2.4177(10) . ?
Br4 Zn5 2.4331(9) . ?
S30 C35 1.731(6) . ?
S30 C39 1.770(6) . ?
S27 C35 1.745(6) . ?
S27 C36 1.748(5) . ?
S3 C5 1.733(6) . ?
S3 C3 1.745(6) . ?
S24 C30 1.736(6) . ?
S24 C26 1.750(6) . ?
S28 C36 1.739(6) . ?
S28 C37 1.792(6) . ?
S14 C17 1.749(6) . ?
S14 C18 1.791(6) . ?
S31 C34 1.742(6) . ?
S31 C40 1.755(6) . ?
S26 C33 1.733(6) . ?
S26 C34 1.740(6) . ?
S9 C12 1.745(6) . ?
S9 C11 1.750(6) . ?
S18 C23 1.743(6) . ?
S18 C22 1.742(6) . ?
S21 C27 1.733(6) . ?
S21 C26 1.743(6) . ?
S2 C4 1.744(6) . ?
S2 C2 1.753(6) . ?
S16 C16 1.744(6) . ?
S16 C20 1.753(6) . ?
S6 C3 1.745(6) . ?
S6 C8 1.749(6) . ?
S23 C30 1.744(6) . ?
S23 C29 1.804(6) . ?
S7 C9 1.744(6) . ?
S7 C4 1.752(5) . ?
S12 C11 1.737(6) . ?
S12 C15 1.756(6) . ?
S10 C12 1.742(6) . ?
S10 C14 1.787(6) . ?
S15 C20 1.747(6) . ?
S15 C19 1.802(7) . ?
S4 C5 1.756(6) . ?
S4 C6 1.779(6) . ?
S20 C24 1.742(6) . ?
S20 C25 1.784(6) . ?
S22 C27 1.768(6) . ?
S22 C28 1.805(7) . ?
S19 C23 1.743(6) . ?
S19 C24 1.741(6) . ?
S8 C9 1.743(6) . ?
S8 C10 1.779(6) . ?
S32 C40 1.738(6) . ?
S32 C31 1.800(6) . ?
S11 C15 1.732(6) . ?
S11 C13 1.790(6) . ?
S13 C16 1.748(6) . ?
S13 C17 1.750(6) . ?
S25 C33 1.737(6) . ?
S25 C32 1.805(6) . ?
S29 C39 1.757(6) . ?
S29 C38 1.798(6) . ?
S5 C8 1.744(6) . ?
S5 C7 1.789(6) . ?
S1 C2 1.728(6) . ?
S1 C1 1.791(6) . ?
S17 C22 1.751(6) . ?
S17 C21 1.789(6) . ?
C9 C2 1.348(7) . ?
C39 C36 1.321(7) . ?
C35 C34 1.350(8) . ?
C13 C14 1.478(7) . ?
C20 C17 1.326(7) . ?
C27 C30 1.347(7) . ?
C32 C31 1.477(8) . ?
C21 C25 1.462(8) . ?
C22 C24 1.347(7) . ?
C26 C26 1.351(12) 4_455 ?
C4 C3 1.338(8) . ?
C5 C8 1.351(7) . ?
C40 C33 1.337(8) . ?
C28 C29 1.468(8) . ?
C12 C15 1.346(7) . ?
C6 C7 1.515(8) . ?
C18 C19 1.458(8) . ?
C38 C37 1.511(8) . ?
C11 C11 1.340(11) 3_465 ?
C16 C16 1.328(10) 3_455 ?
C23 C23 1.352(11) 4 ?
C10 C1 1.512(7) . ?
Cl2 C46 1.728(6) . ?
Cl1 C41 1.722(6) . ?
C41 C46 1.381(8) . ?
C41 C42 1.400(7) . ?
C42 C43 1.355(9) . ?
C43 C44 1.396(9) . ?
C44 C45 1.357(8) . ?
C45 C46 1.393(8) . ?
